data_4130593
loop_
_publ_author_name
'Fernando, Isurika R.'
'Frasconi, Marco'
'Wu, Yilei'
'Liu, Wei-Guang'
'Wasielewski, Michael R.'
'Goddard, 3rd, William A'
'Stoddart, J. Fraser'

_publ_section_title
;
 Sliding-Ring Catenanes.
;
_journal_issue 32
_journal_name_full 'Journal of the American Chemical Society'
_journal_page_first 10214
_journal_page_last 10225
_journal_paper_doi 10.1021/jacs.6b04982
_journal_volume 138
_journal_year 2016
_chemical_formula_moiety 'C36 H32 N4, C36 H44 O10, 2(C2 H3 N)'
_chemical_formula_sum 'C76 H82 N6 O10'
_chemical_formula_weight 1239.47
_space_group_crystal_system monoclinic
_space_group_IT_number 14
_space_group_name_Hall '-P 2ybc'
_space_group_name_H-M_alt 'P 1 21/c 1'
_atom_sites_solution_hydrogens geom
_atom_sites_solution_primary direct
_audit_creation_date 2014-02-14
_audit_creation_method
;
Olex2 1.2
(compiled 2014.02.11 svn.r2872 for OlexSys, GUI svn.r4767)
;
_cell_angle_alpha 90
_cell_angle_beta 112.934(3)
_cell_angle_gamma 90
_cell_formula_units_Z 4
_cell_length_a 13.9493(8)
_cell_length_b 48.567(3)
_cell_length_c 10.9451(5)
_cell_measurement_reflns_used 6501
_cell_measurement_temperature 100(2)
_cell_measurement_theta_max 63.474
_cell_measurement_theta_min 3.640
_cell_volume 6828.9(7)
_computing_cell_refinement 'SAINT V7.23A (Bruker, 2005)'
_computing_data_collection 'APEX2 V2.1-4 (Bruker, 2007)'
_computing_data_reduction 'Bruker SAINT'
_computing_molecular_graphics 'Olex2 (Dolomanov et al., 2009)'
_computing_publication_material 'Olex2 (Dolomanov et al., 2009)'
_computing_structure_refinement 'ShelXL (Sheldrick, 2008)'
_computing_structure_solution 'ShelXS (Sheldrick, 2008)'
_diffrn_ambient_temperature 99.99
_diffrn_detector_area_resol_mean 8
_diffrn_measured_fraction_theta_full 0.796
_diffrn_measured_fraction_theta_max 0.935
_diffrn_measurement_device_type 'Bruker Kappa APEX CCD area detector'
_diffrn_measurement_method '\w and \f scans'
_diffrn_radiation_monochromator 'MX optics'
_diffrn_radiation_type CuK\a
_diffrn_radiation_wavelength 1.54178
_diffrn_reflns_av_R_equivalents 0.0581
_diffrn_reflns_av_unetI/netI 0.0979
_diffrn_reflns_Laue_measured_fraction_full 0.796
_diffrn_reflns_Laue_measured_fraction_max 0.935
_diffrn_reflns_limit_h_max 15
_diffrn_reflns_limit_h_min -15
_diffrn_reflns_limit_k_max 55
_diffrn_reflns_limit_k_min -54
_diffrn_reflns_limit_l_max 10
_diffrn_reflns_limit_l_min -12
_diffrn_reflns_number 20417
_diffrn_reflns_point_group_measured_fraction_full 0.796
_diffrn_reflns_point_group_measured_fraction_max 0.935
_diffrn_reflns_theta_full 67.679
_diffrn_reflns_theta_max 61.164
_diffrn_reflns_theta_min 1.819
_diffrn_source microsource
_exptl_absorpt_coefficient_mu 0.642
_exptl_absorpt_correction_T_max 0.7524
_exptl_absorpt_correction_T_min 0.5939
_exptl_absorpt_correction_type multi-scan
_exptl_absorpt_process_details
;
SADABS-2012/1 (Bruker,2012) was used for absorption correction.
wR2(int) was 0.0914 before and 0.0647 after correction.
The Ratio of minimum to maximum transmission is 0.7893.
The \l/2 correction factor is 0.0015.
;
_exptl_crystal_colour orange
_exptl_crystal_colour_primary orange
_exptl_crystal_density_diffrn 1.206
_exptl_crystal_description plate
_exptl_crystal_F_000 2640
_exptl_crystal_size_max 0.226
_exptl_crystal_size_mid 0.127
_exptl_crystal_size_min 0.011
_refine_diff_density_max 0.738
_refine_diff_density_min -0.530
_refine_diff_density_rms 0.064
_refine_ls_extinction_method none
_refine_ls_goodness_of_fit_ref 1.067
_refine_ls_hydrogen_treatment constr
_refine_ls_matrix_type full
_refine_ls_number_parameters 913
_refine_ls_number_reflns 9824
_refine_ls_number_restraints 681
_refine_ls_restrained_S_all 1.229
_refine_ls_R_factor_all 0.1465
_refine_ls_R_factor_gt 0.1095
_refine_ls_shift/su_max 0.002
_refine_ls_shift/su_mean 0.000
_refine_ls_structure_factor_coef Fsqd
_refine_ls_weighting_details 'w=1/[\s^2^(Fo^2^)+(0.0608P)^2^+24.8607P] where P=(Fo^2^+2Fc^2^)/3'
_refine_ls_weighting_scheme calc
_refine_ls_wR_factor_gt 0.2433
_refine_ls_wR_factor_ref 0.2595
_reflns_Friedel_coverage 0.000
_reflns_number_gt 6648
_reflns_number_total 9824
_reflns_threshold_expression 'I > 2\s(I)'
_cod_data_source_file ja6b04982_si_002.cif
_cod_data_source_block n3303
_cod_original_cell_volume 6829.0(6)
_cod_database_code 4130593
_shelxl_version_number 2013-4
_shelx_space_group_comment
;
The symmetry employed for this shelxl refinement is uniquely defined
by the following loop, which should always be used as a source of
symmetry information in preference to the above space-group names.
They are only intended as comments.
;
_shelx_estimated_absorpt_t_max 0.993
_shelx_estimated_absorpt_t_min 0.868
_olex2_refinement_description
;
1. Fixed Uiso
 At 1.2 times of:
  All C(H) groups, All C(H,H) groups, All C(H,H,H,H) groups
 At 1.5 times of:
  All C(H,H,H) groups
2. Restrained distances
 O6-C60 \\sim O7-C66 \\sim O7-C67 \\sim O8-C68 \\sim O8-C69 \\sim O9-C70 \\sim
O9-C71 \\sim O10-C72 \\sim O10-
 C37 \\sim O1-C42 \\sim O1-C47 \\sim O2-C48 \\sim O2-C49 \\sim O3-C50 \\sim
O3-C51 \\sim O4-C52 \\sim O4-C53 ~
 O5-C54 \\sim O5-C55 \\sim O7A-C66 \\sim O7A-C67A \\sim O8A-C68A \\sim O8A-C69A
\\sim O9-C70A
 with sigma of 0.02
 C66-C65 \\sim C67-C68 \\sim C69-C70 \\sim C71-C72 \\sim C48-C47 \\sim C50-C49
\\sim C51-C52 \\sim C53-C54
 \\sim C68A-C67A \\sim C70A-C69A
 with sigma of 0.02
 C71-C70 \\sim C69-C68 \\sim C67-C66 \\sim C65-C60 \\sim C72-C37 \\sim C55-C54
\\sim C53-C52 \\sim C51-C50
 \\sim C49-C48 \\sim C47-C42 \\sim C70A-C71 \\sim C69A-C68A \\sim C67A-C66
 with sigma of 0.02
3. Rigid bond restraints
 O7, O8, C67, C68, C69, C70, O7A, C67A, C68A, O8A, C69A, C70A
 with sigma for 1-2 distances of 0.01 and sigma for 1-3 distances of 0.01
4. Uiso/Uaniso restraints and constraints
O7 \\sim O8 \\sim C67 \\sim C68 \\sim C69 \\sim C70 \\sim O7A \\sim C67A \\sim
C68A \\sim O8A \\sim C69A \\sim C70A: within 1.7A with sigma of 0.01 and sigma
for terminal atoms of 0.01
C76 \\sim C76A \\sim C75 \\sim C75A \\sim N6A \\sim N6: within 1.7A with sigma
of 0.04 and sigma for terminal atoms of 0.08
Uanis(O7) \\sim Ueq, Uanis(O8) \\sim Ueq, Uanis(C67) \\sim Ueq, Uanis(C68)
\\sim Ueq, Uanis(C69) \\sim Ueq, Uanis(C70) \\sim Ueq, Uanis(O7A) \\sim Ueq,
Uanis(C67A) \\sim Ueq, Uanis(C68A) \\sim Ueq, Uanis(O8A) \\sim Ueq, Uanis(C69A)
\\sim Ueq, Uanis(C70A) \\sim Ueq: with sigma of 0.01 and sigma for terminal
atoms of 0.02
5. Others
 Sof(O7A)=Sof(O8A)=Sof(H66C)=Sof(H66D)=Sof(C67A)=Sof(H67C)=Sof(H67D)=Sof(C68A)=
 Sof(H68C)=Sof(H68D)=Sof(C69A)=Sof(H69C)=Sof(H69D)=Sof(C70A)=Sof(H70C)=
 Sof(H70D)=1-FVAR(1)
 Sof(O7)=Sof(O8)=Sof(H66A)=Sof(H66B)=Sof(C67)=Sof(H67A)=Sof(H67B)=Sof(C68)=
 Sof(H68A)=Sof(H68B)=Sof(C69)=Sof(H69A)=Sof(H69B)=Sof(C70)=Sof(H70A)=Sof(H70B)=
 FVAR(1)
 Sof(N6A)=Sof(C75A)=Sof(C76A)=Sof(H76D)=Sof(H76E)=Sof(H76F)=1-FVAR(2)
 Sof(N6)=Sof(C75)=Sof(C76)=Sof(H76A)=Sof(H76B)=Sof(H76C)=FVAR(2)
6.a Secondary CH2 refined with riding coordinates:
 C1(H1A,H1B), C12(H12A,H12B), C19(H19A,H19B), C30(H30A,H30B), C47(H47A,H47B),
 C48(H48A,H48B), C49(H49A,H49B), C50(H50A,H50B), C51(H51A,H51B), C52(H52A,H52B),
  C53(H53A,H53B), C54(H54A,H54B), C65(H65A,H65B), C66(H66A,H66B), C66(H66C,
 H66D), C67(H67A,H67B), C67A(H67C,H67D), C68(H68A,H68B), C68A(H68C,H68D),
 C69(H69A,H69B), C69A(H69C,H69D), C70(H70A,H70B), C70A(H70C,H70D), C71(H71A,
 H71B), C72(H72A,H72B)
6.b Me refined with riding coordinates:
 C74(H74A,H74B,H74C), C76(H76A,H76B,H76C)
6.c Aromatic/amide H refined with riding coordinates:
 C2(H2), C3(H3), C5(H5), C6(H6), C8(H8), C9(H9), C10(H10), C11(H11), C14(H14),
 C15(H15), C17(H17), C18(H18), C20(H20), C21(H21), C23(H23), C24(H24), C26(H26),
  C27(H27), C28(H28), C29(H29), C32(H32), C33(H33), C35(H35), C36(H36),
 C38(H38), C39(H39), C40(H40), C43(H43), C44(H44), C45(H45), C56(H56), C57(H57),
  C58(H58), C61(H61), C62(H62), C63(H63)
6.d Idealised Me refined as rotating group:
 C76A(H76D,H76E,H76F)
;
_smtbx_masks_special_details
;
The solvent masking procedure as implemented in Olex2 was used to remove the
electronic contribution of solvent molecules from the refinement.  As the exact
solvent content is not known, only the atoms used in the refinement model are
reported in the formula here.

Total solvent accessible volume / cell = 347.0 Ang^3^ [5.1%]
Total electron count / cell = 92.6
;
_olex2_computing_structure_refinement_long 'ShelXL (Sheldrick, 2008)'
_olex2_computing_structure_solution_long 'ShelXS (Sheldrick, 2008)'

loop_
_space_group_symop_operation_xyz
'x, y, z'
'-x, y+1/2, -z+1/2'
'-x, -y, -z'
'x, -y-1/2, z-1/2'

loop_
_atom_site_label
_atom_site_type_symbol
_atom_site_fract_x
_atom_site_fract_y
_atom_site_fract_z
_atom_site_U_iso_or_equiv
_atom_site_adp_type
_atom_site_occupancy
_atom_site_site_symmetry_order
_atom_site_calc_flag
_atom_site_refinement_flags_posn
_atom_site_refinement_flags_adp
_atom_site_refinement_flags_occupancy
_atom_site_disorder_assembly
_atom_site_disorder_group
N1 N 0.2886(4) 0.38754(11) 0.6148(4) 0.0392(13) Uani 1 1 d . . . . .
N2 N 0.7465(4) 0.46895(11) 0.7795(4) 0.0380(12) Uani 1 1 d . . . . .
N3 N 0.9469(4) 0.41612(11) 1.4241(5) 0.0411(13) Uani 1 1 d . . . . .
N4 N 0.4973(4) 0.33109(10) 1.2537(4) 0.0366(12) Uani 1 1 d . . . . .
C1 C 0.2209(5) 0.36728(15) 0.6379(5) 0.0433(16) Uani 1 1 d . . . . .
H1A H 0.2055 0.3526 0.5702 0.052 Uiso 1 1 calc R . . . .
H1B H 0.1542 0.3762 0.6267 0.052 Uiso 1 1 calc R . . . .
C2 C 0.2955(5) 0.41385(13) 0.6713(5) 0.0380(16) Uani 1 1 d . . . . .
H2 H 0.2396 0.4203 0.6927 0.046 Uiso 1 1 calc R . . . .
C3 C 0.3788(5) 0.43017(14) 0.6960(5) 0.0389(15) Uani 1 1 d . . . . .
H3 H 0.3782 0.4481 0.7308 0.047 Uiso 1 1 calc R . . . .
C4 C 0.4701(5) 0.42163(12) 0.6716(5) 0.0325(14) Uani 1 1 d . . . . .
C5 C 0.4574(6) 0.39431(13) 0.6128(5) 0.0410(16) Uani 1 1 d . . . . .
H5 H 0.5112 0.3874 0.5887 0.049 Uiso 1 1 calc R . . . .
C6 C 0.3742(5) 0.37852(14) 0.5912(5) 0.0415(16) Uani 1 1 d . . . . .
H6 H 0.3734 0.3604 0.5583 0.050 Uiso 1 1 calc R . . . .
C7 C 0.5581(5) 0.43694(12) 0.7030(5) 0.0321(14) Uani 1 1 d . . . . .
C8 C 0.5758(5) 0.46302(13) 0.7783(5) 0.0348(15) Uani 1 1 d . . . . .
H8 H 0.5219 0.4700 0.8022 0.042 Uiso 1 1 calc R . . . .
C9 C 0.6642(5) 0.47696(13) 0.8136(5) 0.0386(15) Uani 1 1 d . . . . .
H9 H 0.6719 0.4932 0.8648 0.046 Uiso 1 1 calc R . . . .
C10 C 0.7339(5) 0.44434(14) 0.7105(6) 0.0407(16) Uani 1 1 d . . . . .
H10 H 0.7897 0.4380 0.6888 0.049 Uiso 1 1 calc R . . . .
C11 C 0.6478(5) 0.42930(13) 0.6734(5) 0.0387(15) Uani 1 1 d . . . . .
H11 H 0.6445 0.4128 0.6254 0.046 Uiso 1 1 calc R . . . .
C12 C 0.8503(5) 0.47945(15) 0.8590(6) 0.0458(17) Uani 1 1 d . . . . .
H12A H 0.8472 0.4998 0.8621 0.055 Uiso 1 1 calc R . . . .
H12B H 0.8979 0.4745 0.8149 0.055 Uiso 1 1 calc R . . . .
C13 C 0.8954(5) 0.46830(15) 1.0016(6) 0.0427(16) Uani 1 1 d . . . . .
C14 C 0.9260(6) 0.48570(15) 1.1064(7) 0.056(2) Uani 1 1 d . . . . .
H14 H 0.9197 0.5050 1.0921 0.067 Uiso 1 1 calc R . . . .
C15 C 0.9672(6) 0.47522(15) 1.2366(6) 0.0513(19) Uani 1 1 d . . . . .
H15 H 0.9907 0.4875 1.3098 0.062 Uiso 1 1 calc R . . . .
C16 C 0.9734(5) 0.44766(14) 1.2583(6) 0.0393(15) Uani 1 1 d . . . . .
C17 C 0.9396(5) 0.43006(15) 1.1500(6) 0.0444(16) Uani 1 1 d . . . . .
H17 H 0.9432 0.4107 1.1638 0.053 Uiso 1 1 calc R . . . .
C18 C 0.9010(5) 0.44027(14) 1.0232(6) 0.0433(16) Uani 1 1 d . . . . .
H18 H 0.8780 0.4280 0.9499 0.052 Uiso 1 1 calc R . . . .
C19 C 1.0168(5) 0.43582(15) 1.4004(6) 0.0473(17) Uani 1 1 d . . . . .
H19A H 1.0841 0.4266 1.4170 0.057 Uiso 1 1 calc R . . . .
H19B H 1.0303 0.4512 1.4644 0.057 Uiso 1 1 calc R . . . .
C20 C 0.8545(5) 0.42589(14) 1.4272(5) 0.0384(15) Uani 1 1 d . . . . .
H20 H 0.8506 0.4449 1.4461 0.046 Uiso 1 1 calc R . . . .
C21 C 0.7695(5) 0.41009(13) 1.4050(5) 0.0383(15) Uani 1 1 d . . . . .
H21 H 0.7099 0.4180 1.4130 0.046 Uiso 1 1 calc R . . . .
C22 C 0.7675(5) 0.38107(13) 1.3689(5) 0.0346(14) Uani 1 1 d . . . . .
C23 C 0.8648(5) 0.37176(15) 1.3663(6) 0.0461(17) Uani 1 1 d . . . . .
H23 H 0.8714 0.3529 1.3474 0.055 Uiso 1 1 calc R . . . .
C24 C 0.9475(6) 0.38873(15) 1.3896(6) 0.0467(17) Uani 1 1 d . . . . .
H24 H 1.0082 0.3815 1.3820 0.056 Uiso 1 1 calc R . . . .
C25 C 0.6809(5) 0.36420(12) 1.3381(5) 0.0340(14) Uani 1 1 d . . . . .
C26 C 0.5836(5) 0.37380(13) 1.3411(5) 0.0359(14) Uani 1 1 d . . . . .
H26 H 0.5803 0.3917 1.3742 0.043 Uiso 1 1 calc R . . . .
C27 C 0.4974(5) 0.35793(12) 1.2980(5) 0.0346(14) Uani 1 1 d . . . . .
H27 H 0.4343 0.3654 1.2980 0.041 Uiso 1 1 calc R . . . .
C28 C 0.5904(5) 0.32059(13) 1.2565(6) 0.0401(15) Uani 1 1 d . . . . .
H28 H 0.5920 0.3022 1.2279 0.048 Uiso 1 1 calc R . . . .
C29 C 0.6787(6) 0.33554(14) 1.2985(6) 0.0459(17) Uani 1 1 d . . . . .
H29 H 0.7412 0.3271 1.3023 0.055 Uiso 1 1 calc R . . . .
C30 C 0.3981(5) 0.31840(12) 1.1681(5) 0.0355(14) Uani 1 1 d . . . . .
H30A H 0.3477 0.3205 1.2108 0.043 Uiso 1 1 calc R . . . .
H30B H 0.4095 0.2984 1.1608 0.043 Uiso 1 1 calc R . . . .
C31 C 0.3511(5) 0.33058(11) 1.0296(5) 0.0293(13) Uani 1 1 d . . . . .
C32 C 0.2794(5) 0.35152(12) 1.0025(5) 0.0336(14) Uani 1 1 d . . . . .
H32 H 0.2583 0.3581 1.0700 0.040 Uiso 1 1 calc R . . . .
C33 C 0.2371(5) 0.36331(13) 0.8748(6) 0.0366(14) Uani 1 1 d . . . . .
H33 H 0.1871 0.3776 0.8564 0.044 Uiso 1 1 calc R . . . .
C34 C 0.2680(5) 0.35420(13) 0.7763(5) 0.0326(14) Uani 1 1 d . . . . .
C35 C 0.3385(5) 0.33308(14) 0.8041(6) 0.0441(17) Uani 1 1 d . . . . .
H35 H 0.3581 0.3262 0.7358 0.053 Uiso 1 1 calc R . . . .
C36 C 0.3817(5) 0.32162(13) 0.9290(5) 0.0384(15) Uani 1 1 d . . . . .
H36 H 0.4327 0.3075 0.9468 0.046 Uiso 1 1 calc R . . . .
O1 O 0.6742(3) 0.31728(9) 0.8578(4) 0.0480(11) Uani 1 1 d . . . . .
O2 O 0.6439(4) 0.36429(11) 0.9780(5) 0.0648(14) Uani 1 1 d . . . . .
O3 O 0.5160(4) 0.41971(9) 1.0604(4) 0.0506(12) Uani 1 1 d . . . . .
O4 O 0.4617(4) 0.44775(11) 1.2638(4) 0.0560(13) Uani 1 1 d . . . . .
O5 O 0.2393(4) 0.43126(12) 1.1967(4) 0.0681(16) Uani 1 1 d . . . . .
O6 O -0.0769(4) 0.35679(9) 0.8173(4) 0.0485(12) Uani 1 1 d . . . . .
O7 O -0.1420(9) 0.3020(2) 0.6974(11) 0.062(2) Uani 0.569(7) 1 d . U P A 1
O7A O -0.1203(12) 0.3029(2) 0.7456(14) 0.061(3) Uani 0.431(7) 1 d . U P A 2
O8 O -0.1027(6) 0.24783(15) 0.6546(7) 0.0458(17) Uani 0.569(7) 1 d . U P A 1
O8A O -0.0195(8) 0.2448(2) 0.7596(9) 0.047(2) Uani 0.431(7) 1 d . U P A 2
O9 O 0.0861(4) 0.23234(12) 0.6038(7) 0.104(3) Uani 1 1 d . . . . .
O10 O 0.2932(4) 0.24813(11) 0.6235(5) 0.0624(15) Uani 1 1 d . . . . .
C37 C 0.3588(5) 0.26861(15) 0.6160(6) 0.0522(19) Uani 1 1 d . . . . .
C38 C 0.3430(6) 0.2853(2) 0.5096(6) 0.064(3) Uani 1 1 d . . . . .
H38 H 0.2821 0.2833 0.4310 0.077 Uiso 1 1 calc R . . . .
C39 C 0.4162(6) 0.3054(2) 0.5164(6) 0.064(3) Uani 1 1 d . . . . .
H39 H 0.4049 0.3166 0.4408 0.076 Uiso 1 1 calc R . . . .
C40 C 0.5035(6) 0.30948(15) 0.6280(6) 0.053(2) Uani 1 1 d . . . . .
H40 H 0.5510 0.3237 0.6306 0.064 Uiso 1 1 calc R . . . .
C41 C 0.5233(5) 0.29232(14) 0.7407(6) 0.0407(16) Uani 1 1 d . . . . .
C42 C 0.6114(4) 0.29590(12) 0.8601(5) 0.0355(14) Uani 1 1 d . . . . .
C43 C 0.6295(5) 0.27855(13) 0.9649(6) 0.0404(15) Uani 1 1 d . . . . .
H43 H 0.6902 0.2808 1.0435 0.048 Uiso 1 1 calc R . . . .
C44 C 0.5593(5) 0.25744(13) 0.9573(6) 0.0406(16) Uani 1 1 d . . . . .
H44 H 0.5730 0.2455 1.0310 0.049 Uiso 1 1 calc R . . . .
C45 C 0.4714(5) 0.25367(13) 0.8458(6) 0.0383(15) Uani 1 1 d . . . . .
H45 H 0.4239 0.2394 0.8425 0.046 Uiso 1 1 calc R . . . .
C46 C 0.4513(5) 0.27131(14) 0.7343(5) 0.0369(15) Uani 1 1 d . . . . .
C47 C 0.7485(5) 0.32813(14) 0.9762(7) 0.060(2) Uani 1 1 d . . . . .
H47A H 0.8192 0.3223 0.9860 0.072 Uiso 1 1 calc R . . . .
H47B H 0.7354 0.3210 1.0530 0.072 Uiso 1 1 calc R . . . .
C48 C 0.7415(5) 0.35873(14) 0.9729(8) 0.0569(19) Uani 1 1 d . . . . .
H48A H 0.7986 0.3669 1.0501 0.068 Uiso 1 1 calc R . . . .
H48B H 0.7450 0.3661 0.8904 0.068 Uiso 1 1 calc R . . . .
C49 C 0.6314(6) 0.39225(13) 1.0061(6) 0.053(2) Uani 1 1 d . . . . .
H49A H 0.6391 0.4045 0.9382 0.064 Uiso 1 1 calc R . . . .
H49B H 0.6836 0.3975 1.0943 0.064 Uiso 1 1 calc R . . . .
C50 C 0.5246(6) 0.39409(13) 1.0038(6) 0.0516(19) Uani 1 1 d . . . . .
H50A H 0.4726 0.3929 0.9115 0.062 Uiso 1 1 calc R . . . .
H50B H 0.5121 0.3788 1.0556 0.062 Uiso 1 1 calc R . . . .
C51 C 0.4134(5) 0.42478(14) 1.0539(6) 0.0500(18) Uani 1 1 d . . . . .
H51A H 0.3910 0.4094 1.0959 0.060 Uiso 1 1 calc R . . . .
H51B H 0.3642 0.4261 0.9601 0.060 Uiso 1 1 calc R . . . .
C52 C 0.4126(6) 0.45078(14) 1.1237(6) 0.0488(17) Uani 1 1 d . . . . .
H52A H 0.4490 0.4652 1.0944 0.059 Uiso 1 1 calc R . . . .
H52B H 0.3397 0.4568 1.0997 0.059 Uiso 1 1 calc R . . . .
C53 C 0.4001(6) 0.4497(2) 1.3369(7) 0.083(3) Uani 1 1 d . . . . .
H53A H 0.3677 0.4682 1.3183 0.100 Uiso 1 1 calc R . . . .
H53B H 0.4484 0.4498 1.4314 0.100 Uiso 1 1 calc R . . . .
C54 C 0.3207(7) 0.4312(2) 1.3269(6) 0.098(4) Uani 1 1 d . . . . .
H54A H 0.2910 0.4362 1.3926 0.118 Uiso 1 1 calc R . . . .
H54B H 0.3501 0.4125 1.3482 0.118 Uiso 1 1 calc R . . . .
C55 C 0.1766(5) 0.40871(14) 1.1634(5) 0.0427(16) Uani 1 1 d . . . . .
C56 C 0.1774(5) 0.38865(15) 1.2524(6) 0.0450(17) Uani 1 1 d . . . . .
H56 H 0.2221 0.3904 1.3433 0.054 Uiso 1 1 calc R . . . .
C57 C 0.1128(6) 0.36572(15) 1.2092(6) 0.0489(18) Uani 1 1 d . . . . .
H57 H 0.1145 0.3518 1.2711 0.059 Uiso 1 1 calc R . . . .
C58 C 0.0466(5) 0.36286(13) 1.0785(5) 0.0383(15) Uani 1 1 d . . . . .
H58 H 0.0017 0.3474 1.0508 0.046 Uiso 1 1 calc R . . . .
C59 C 0.0458(5) 0.38331(11) 0.9850(5) 0.0292(13) Uani 1 1 d . . . . .
C60 C -0.0187(5) 0.38038(11) 0.8483(5) 0.0310(13) Uani 1 1 d . . . . .
C61 C -0.0175(5) 0.40005(13) 0.7578(6) 0.0401(16) Uani 1 1 d . . . . .
H61 H -0.0598 0.3979 0.6663 0.048 Uiso 1 1 calc R . . . .
C62 C 0.0468(5) 0.42326(12) 0.8022(5) 0.0384(15) Uani 1 1 d . . . . .
H62 H 0.0458 0.4369 0.7397 0.046 Uiso 1 1 calc R . . . .
C63 C 0.1104(5) 0.42678(12) 0.9315(5) 0.0364(14) Uani 1 1 d . . . . .
H63 H 0.1543 0.4425 0.9587 0.044 Uiso 1 1 calc R . . . .
C64 C 0.1102(5) 0.40652(12) 1.0258(5) 0.0325(14) Uani 1 1 d . . . . .
C65 C -0.1311(6) 0.35103(18) 0.6794(7) 0.074(3) Uani 1 1 d . . . . .
H65A H -0.0810 0.3485 0.6366 0.089 Uiso 1 1 calc R . . . .
H65B H -0.1779 0.3665 0.6353 0.089 Uiso 1 1 calc R . . . .
C66 C -0.1922(7) 0.32568(17) 0.6670(8) 0.102(4) Uani 1 1 d . . . . .
H66A H -0.2323 0.3278 0.7239 0.123 Uiso 0.569(7) 1 calc R . P A 1
H66B H -0.2433 0.3244 0.5742 0.123 Uiso 0.569(7) 1 calc R . P A 1
H66C H -0.2260 0.3203 0.5726 0.123 Uiso 0.431(7) 1 calc R . P A 2
H66D H -0.2473 0.3289 0.7013 0.123 Uiso 0.431(7) 1 calc R . P A 2
C67 C -0.2219(9) 0.2811(2) 0.6581(13) 0.056(2) Uani 0.569(7) 1 d . U P A 1
H67A H -0.2782 0.2852 0.6892 0.067 Uiso 0.569(7) 1 calc R . P A 1
H67B H -0.2517 0.2780 0.5610 0.067 Uiso 0.569(7) 1 calc R . P A 1
C67A C -0.1672(13) 0.2767(2) 0.7361(16) 0.053(3) Uani 0.431(7) 1 d . U P A 2
H67C H -0.2018 0.2719 0.6409 0.064 Uiso 0.431(7) 1 calc R . P A 2
H67D H -0.2224 0.2783 0.7714 0.064 Uiso 0.431(7) 1 calc R . P A 2
C68 C -0.1573(9) 0.2592(2) 0.7288(11) 0.047(2) Uani 0.569(7) 1 d . U P A 1
H68A H -0.2003 0.2447 0.7463 0.057 Uiso 0.569(7) 1 calc R . P A 1
H68B H -0.1068 0.2660 0.8152 0.057 Uiso 0.569(7) 1 calc R . P A 1
C68A C -0.0974(12) 0.2526(3) 0.8062(14) 0.052(2) Uani 0.431(7) 1 d . U P A 2
H68C H -0.0627 0.2573 0.9015 0.063 Uiso 0.431(7) 1 calc R . P A 2
H68D H -0.1423 0.2364 0.7993 0.063 Uiso 0.431(7) 1 calc R . P A 2
C69 C -0.0410(10) 0.2245(2) 0.7201(13) 0.056(2) Uani 0.569(7) 1 d . U P A 1
H69A H -0.0865 0.2094 0.7264 0.067 Uiso 0.569(7) 1 calc R . P A 1
H69B H 0.0070 0.2296 0.8110 0.067 Uiso 0.569(7) 1 calc R . P A 1
C69A C -0.0597(12) 0.2303(3) 0.6379(14) 0.050(2) Uani 0.431(7) 1 d . U P A 2
H69C H -0.0852 0.2438 0.5644 0.060 Uiso 0.431(7) 1 calc R . P A 2
H69D H -0.1200 0.2192 0.6350 0.060 Uiso 0.431(7) 1 calc R . P A 2
C70 C 0.0202(15) 0.2153(3) 0.640(2) 0.066(3) Uani 0.569(7) 1 d . U P A 1
H70A H 0.0635 0.1996 0.6892 0.080 Uiso 0.569(7) 1 calc R . P A 1
H70B H -0.0313 0.2077 0.5565 0.080 Uiso 0.569(7) 1 calc R . P A 1
C70A C 0.0151(17) 0.2123(4) 0.616(3) 0.066(4) Uani 0.431(7) 1 d . U P A 2
H70C H 0.0493 0.1999 0.6929 0.079 Uiso 0.431(7) 1 calc R . P A 2
H70D H -0.0174 0.2013 0.5346 0.079 Uiso 0.431(7) 1 calc R . P A 2
C71 C 0.1411(7) 0.22057(18) 0.5326(10) 0.109(5) Uani 1 1 d . . . . .
H71A H 0.0913 0.2126 0.4485 0.130 Uiso 1 1 calc R . . . .
H71B H 0.1862 0.2055 0.5854 0.130 Uiso 1 1 calc R . . . .
C72 C 0.2058(6) 0.2416(2) 0.5033(8) 0.093(4) Uani 1 1 d . . . . .
H72A H 0.2307 0.2345 0.4360 0.112 Uiso 1 1 calc R . . . .
H72B H 0.1640 0.2584 0.4674 0.112 Uiso 1 1 calc R . . . .
N5 N 0.1752(7) 0.50561(18) 0.4882(8) 0.087(2) Uani 1 1 d . . . . .
C73 C 0.2616(7) 0.50547(16) 0.5132(7) 0.057(2) Uani 1 1 d . . . . .
C74 C 0.3722(6) 0.50574(16) 0.5473(6) 0.0545(19) Uani 1 1 d . . . . .
H74A H 0.4087 0.5058 0.6440 0.082 Uiso 1 1 calc R . . . .
H74B H 0.3911 0.5223 0.5103 0.082 Uiso 1 1 calc R . . . .
H74C H 0.3922 0.4893 0.5107 0.082 Uiso 1 1 calc R . . . .
N6 N 0.0692(18) 0.3177(4) 0.457(2) 0.051(5) Uani 0.53(4) 1 d . . P B 1
C75 C 0.0817(18) 0.3081(4) 0.561(3) 0.030(5) Uani 0.53(4) 1 d . . P B 1
C76 C 0.116(2) 0.2967(4) 0.697(2) 0.045(5) Uani 0.53(4) 1 d . . P B 1
H76A H 0.1230 0.2767 0.6935 0.067 Uiso 0.53(4) 1 calc R . P B 1
H76B H 0.0649 0.3012 0.7342 0.067 Uiso 0.53(4) 1 calc R . P B 1
H76C H 0.1837 0.3047 0.7521 0.067 Uiso 0.53(4) 1 calc R . P B 1
N6A N 0.018(3) 0.3175(5) 0.402(4) 0.081(8) Uani 0.47(4) 1 d . . P B 2
C75A C 0.040(4) 0.3088(6) 0.501(5) 0.068(9) Uani 0.47(4) 1 d . . P B 2
C76A C 0.066(3) 0.2980(4) 0.642(4) 0.051(7) Uani 0.47(4) 1 d . . P B 2
H76D H 0.0063 0.2879 0.6456 0.076 Uiso 0.47(4) 1 calc GR . P B 2
H76E H 0.0823 0.3135 0.7044 0.076 Uiso 0.47(4) 1 calc GR . P B 2
H76F H 0.1264 0.2857 0.6676 0.076 Uiso 0.47(4) 1 calc GR . P B 2

loop_
_atom_site_aniso_label
_atom_site_aniso_U_11
_atom_site_aniso_U_22
_atom_site_aniso_U_33
_atom_site_aniso_U_23
_atom_site_aniso_U_13
_atom_site_aniso_U_12
N1 0.040(3) 0.052(3) 0.027(2) 0.010(2) 0.014(2) 0.006(3)
N2 0.034(3) 0.050(3) 0.029(2) 0.004(2) 0.011(2) 0.004(3)
N3 0.036(3) 0.060(4) 0.031(3) 0.001(2) 0.017(2) -0.003(3)
N4 0.045(3) 0.038(3) 0.024(2) 0.003(2) 0.011(2) 0.000(2)
C1 0.029(4) 0.072(5) 0.023(3) 0.012(3) 0.003(3) 0.011(3)
C2 0.036(4) 0.060(4) 0.017(3) 0.012(3) 0.009(3) 0.016(3)
C3 0.042(4) 0.049(4) 0.026(3) 0.010(3) 0.014(3) 0.012(3)
C4 0.035(4) 0.048(4) 0.019(3) 0.007(2) 0.015(3) 0.014(3)
C5 0.058(5) 0.047(4) 0.028(3) 0.009(3) 0.028(3) 0.013(3)
C6 0.045(4) 0.062(4) 0.024(3) 0.006(3) 0.021(3) 0.009(3)
C7 0.028(4) 0.044(3) 0.022(3) 0.009(2) 0.008(3) 0.011(3)
C8 0.028(4) 0.055(4) 0.021(3) 0.004(3) 0.009(3) 0.016(3)
C9 0.036(4) 0.048(4) 0.027(3) 0.007(3) 0.006(3) 0.013(3)
C10 0.040(4) 0.055(4) 0.034(3) 0.003(3) 0.022(3) 0.010(3)
C11 0.049(4) 0.045(4) 0.027(3) 0.004(3) 0.021(3) 0.010(3)
C12 0.036(4) 0.063(4) 0.041(3) 0.007(3) 0.018(3) 0.000(3)
C13 0.032(4) 0.068(5) 0.033(3) 0.004(3) 0.018(3) -0.002(3)
C14 0.069(6) 0.052(4) 0.048(4) 0.002(3) 0.024(4) -0.016(4)
C15 0.052(5) 0.067(5) 0.031(3) -0.008(3) 0.012(3) -0.024(4)
C16 0.031(4) 0.057(4) 0.033(3) -0.001(3) 0.016(3) -0.004(3)
C17 0.044(4) 0.056(4) 0.034(3) 0.005(3) 0.015(3) 0.012(3)
C18 0.044(4) 0.057(4) 0.030(3) -0.003(3) 0.015(3) 0.016(3)
C19 0.043(4) 0.068(5) 0.028(3) 0.003(3) 0.011(3) -0.001(4)
C20 0.045(4) 0.051(4) 0.023(3) 0.004(3) 0.018(3) 0.002(3)
C21 0.042(4) 0.051(4) 0.030(3) 0.004(3) 0.022(3) 0.004(3)
C22 0.036(4) 0.045(4) 0.028(3) 0.003(3) 0.017(3) 0.003(3)
C23 0.043(4) 0.061(4) 0.037(3) -0.001(3) 0.019(3) 0.007(4)
C24 0.041(4) 0.068(5) 0.036(3) 0.005(3) 0.020(3) 0.010(4)
C25 0.042(4) 0.037(3) 0.028(3) 0.000(2) 0.019(3) 0.004(3)
C26 0.043(4) 0.042(4) 0.027(3) -0.001(2) 0.018(3) 0.002(3)
C27 0.036(4) 0.046(4) 0.024(3) -0.001(2) 0.015(3) 0.005(3)
C28 0.046(4) 0.037(3) 0.038(3) 0.004(3) 0.018(3) 0.007(3)
C29 0.046(5) 0.052(4) 0.048(4) 0.000(3) 0.027(4) 0.011(4)
C30 0.045(4) 0.034(3) 0.025(3) 0.005(2) 0.011(3) -0.005(3)
C31 0.030(4) 0.031(3) 0.025(3) 0.001(2) 0.008(3) 0.000(3)
C32 0.039(4) 0.043(3) 0.023(3) 0.001(2) 0.016(3) 0.008(3)
C33 0.032(4) 0.043(4) 0.036(3) 0.004(3) 0.014(3) 0.006(3)
C34 0.027(3) 0.050(4) 0.023(3) 0.006(2) 0.013(3) 0.005(3)
C35 0.053(5) 0.057(4) 0.025(3) 0.006(3) 0.018(3) 0.018(4)
C36 0.038(4) 0.051(4) 0.030(3) 0.006(3) 0.017(3) 0.016(3)
O1 0.042(3) 0.053(3) 0.053(3) 0.013(2) 0.024(2) 0.000(2)
O2 0.060(4) 0.070(4) 0.069(3) -0.009(3) 0.031(3) 0.004(3)
O3 0.061(3) 0.048(3) 0.050(3) -0.006(2) 0.030(3) -0.007(2)
O4 0.058(3) 0.076(3) 0.035(2) -0.010(2) 0.019(2) -0.006(3)
O5 0.077(4) 0.099(4) 0.032(2) -0.017(2) 0.025(3) -0.036(3)
O6 0.051(3) 0.062(3) 0.039(2) -0.014(2) 0.024(2) -0.015(2)
O7 0.072(5) 0.073(4) 0.056(5) -0.049(4) 0.042(4) -0.040(4)
O7A 0.071(6) 0.065(5) 0.057(6) -0.046(5) 0.036(5) -0.037(4)
O8 0.046(4) 0.047(3) 0.041(3) -0.006(3) 0.012(3) -0.005(3)
O8A 0.051(4) 0.053(4) 0.040(4) -0.001(3) 0.018(3) -0.008(3)
O9 0.039(3) 0.069(4) 0.177(7) -0.072(4) 0.014(4) -0.003(3)
O10 0.031(3) 0.070(3) 0.064(3) -0.030(3) -0.005(3) 0.012(3)
C37 0.034(4) 0.080(5) 0.041(4) -0.028(4) 0.013(3) 0.008(4)
C38 0.048(5) 0.121(7) 0.018(3) -0.009(4) 0.008(3) 0.040(5)
C39 0.059(6) 0.115(7) 0.024(4) 0.011(4) 0.023(4) 0.046(5)
C40 0.067(5) 0.070(5) 0.037(4) 0.014(3) 0.036(4) 0.030(4)
C41 0.040(4) 0.058(4) 0.031(3) 0.003(3) 0.023(3) 0.015(3)
C42 0.021(3) 0.054(4) 0.036(3) 0.006(3) 0.016(3) 0.007(3)
C43 0.025(4) 0.053(4) 0.036(3) 0.012(3) 0.003(3) 0.000(3)
C44 0.047(4) 0.042(4) 0.035(3) 0.008(3) 0.018(3) 0.003(3)
C45 0.027(4) 0.051(4) 0.037(3) -0.008(3) 0.012(3) 0.000(3)
C46 0.027(4) 0.059(4) 0.025(3) -0.005(3) 0.011(3) 0.012(3)
C47 0.035(5) 0.054(5) 0.080(5) 0.013(4) 0.009(4) 0.001(4)
C48 0.042(5) 0.068(5) 0.068(5) 0.003(4) 0.029(4) 0.004(4)
C49 0.075(6) 0.055(4) 0.028(3) 0.010(3) 0.019(4) 0.026(4)
C50 0.076(6) 0.041(4) 0.037(3) 0.000(3) 0.021(4) 0.006(4)
C51 0.051(5) 0.065(5) 0.037(3) 0.003(3) 0.020(3) -0.004(4)
C52 0.052(5) 0.058(4) 0.042(4) -0.007(3) 0.025(3) -0.010(4)
C53 0.050(6) 0.161(10) 0.032(4) 0.010(5) 0.008(4) -0.007(6)
C54 0.080(7) 0.179(11) 0.029(4) -0.038(5) 0.016(4) -0.063(7)
C55 0.042(4) 0.062(4) 0.026(3) -0.005(3) 0.015(3) -0.006(3)
C56 0.045(4) 0.068(5) 0.024(3) 0.007(3) 0.016(3) 0.013(4)
C57 0.066(5) 0.060(4) 0.030(3) 0.015(3) 0.029(4) 0.020(4)
C58 0.047(4) 0.040(3) 0.033(3) 0.007(3) 0.021(3) 0.008(3)
C59 0.031(4) 0.033(3) 0.026(3) 0.002(2) 0.014(3) 0.009(3)
C60 0.037(4) 0.032(3) 0.023(3) -0.001(2) 0.010(3) 0.007(3)
C61 0.043(4) 0.053(4) 0.026(3) 0.004(3) 0.016(3) 0.013(3)
C62 0.054(4) 0.036(3) 0.029(3) 0.012(3) 0.019(3) 0.012(3)
C63 0.044(4) 0.034(3) 0.035(3) 0.000(3) 0.020(3) 0.002(3)
C64 0.040(4) 0.035(3) 0.026(3) 0.002(2) 0.017(3) 0.005(3)
C65 0.072(6) 0.119(7) 0.041(4) -0.039(4) 0.033(4) -0.043(5)
C66 0.079(7) 0.182(12) 0.070(6) -0.076(7) 0.056(6) -0.089(8)
C67 0.050(5) 0.067(5) 0.053(5) -0.025(4) 0.023(4) -0.019(4)
C67A 0.054(5) 0.061(4) 0.049(5) -0.024(4) 0.025(4) -0.021(4)
C68 0.046(4) 0.061(4) 0.038(4) -0.013(4) 0.020(3) -0.019(4)
C68A 0.049(5) 0.060(4) 0.047(4) -0.010(4) 0.018(4) -0.016(4)
C69 0.049(4) 0.051(4) 0.052(4) -0.003(4) 0.002(4) -0.004(4)
C69A 0.046(4) 0.053(4) 0.048(4) -0.006(4) 0.014(4) -0.004(4)
C70 0.053(5) 0.052(5) 0.066(6) -0.020(4) -0.009(4) 0.007(4)
C70A 0.055(6) 0.047(6) 0.068(6) -0.021(5) -0.006(5) 0.008(5)
C71 0.049(6) 0.084(7) 0.139(9) -0.078(7) -0.021(6) 0.022(5)
C72 0.042(6) 0.111(8) 0.079(6) -0.059(6) -0.027(5) 0.027(6)
N5 0.073(6) 0.101(6) 0.077(5) -0.034(4) 0.020(5) -0.012(5)
C73 0.061(6) 0.064(5) 0.037(4) -0.015(3) 0.009(4) -0.004(4)
C74 0.059(5) 0.065(5) 0.031(3) 0.004(3) 0.009(3) 0.008(4)
N6 0.037(11) 0.040(8) 0.070(14) 0.011(8) 0.016(9) -0.004(8)
C75 0.028(12) 0.015(6) 0.052(13) -0.001(8) 0.021(10) -0.007(7)
C76 0.040(14) 0.043(8) 0.053(12) 0.000(8) 0.020(10) -0.011(10)
N6A 0.07(2) 0.054(10) 0.11(2) -0.002(13) 0.023(15) 0.020(12)
C75A 0.06(2) 0.037(12) 0.09(2) -0.025(15) 0.012(18) 0.007(15)
C76A 0.037(16) 0.029(8) 0.093(19) -0.022(12) 0.032(15) -0.007(10)

loop_
_atom_type_symbol
_atom_type_description
_atom_type_scat_dispersion_real
_atom_type_scat_dispersion_imag
_atom_type_scat_source
C C 0.0181 0.0091 'International Tables Vol C Tables 4.2.6.8 and 6.1.1.4'
H H 0.0000 0.0000 'International Tables Vol C Tables 4.2.6.8 and 6.1.1.4'
N N 0.0311 0.0180 'International Tables Vol C Tables 4.2.6.8 and 6.1.1.4'
O O 0.0492 0.0322 'International Tables Vol C Tables 4.2.6.8 and 6.1.1.4'

loop_
_geom_angle_atom_site_label_1
_geom_angle_atom_site_label_2
_geom_angle_atom_site_label_3
_geom_angle
C2 N1 C1 118.4(5)
C6 N1 C1 118.9(5)
C6 N1 C2 116.9(6)
C9 N2 C12 118.2(5)
C10 N2 C9 116.4(6)
C10 N2 C12 120.7(5)
C20 N3 C19 118.2(6)
C24 N3 C19 120.4(5)
C24 N3 C20 116.1(6)
C27 N4 C30 119.2(5)
C28 N4 C27 117.7(5)
C28 N4 C30 120.1(5)
N1 C1 H1A 108.9
N1 C1 H1B 108.9
N1 C1 C34 113.2(5)
H1A C1 H1B 107.7
C34 C1 H1A 108.9
C34 C1 H1B 108.9
N1 C2 H2 119.0
C3 C2 N1 122.0(6)
C3 C2 H2 119.0
C2 C3 H3 118.5
C2 C3 C4 122.9(6)
C4 C3 H3 118.5
C5 C4 C3 112.0(6)
C7 C4 C3 124.4(6)
C7 C4 C5 123.6(5)
C4 C5 H5 118.3
C6 C5 C4 123.4(6)
C6 C5 H5 118.3
N1 C6 H6 118.7
C5 C6 N1 122.6(6)
C5 C6 H6 118.7
C4 C7 C8 123.2(5)
C4 C7 C11 125.0(6)
C11 C7 C8 111.7(5)
C7 C8 H8 118.9
C9 C8 C7 122.3(5)
C9 C8 H8 118.9
N2 C9 H9 118.3
C8 C9 N2 123.3(6)
C8 C9 H9 118.3
N2 C10 H10 118.4
C11 C10 N2 123.2(6)
C11 C10 H10 118.4
C7 C11 H11 118.5
C10 C11 C7 123.0(6)
C10 C11 H11 118.5
N2 C12 H12A 108.8
N2 C12 H12B 108.8
N2 C12 C13 113.6(5)
H12A C12 H12B 107.7
C13 C12 H12A 108.8
C13 C12 H12B 108.8
C14 C13 C12 120.7(7)
C14 C13 C18 119.6(6)
C18 C13 C12 119.7(6)
C13 C14 H14 119.9
C13 C14 C15 120.1(7)
C15 C14 H14 119.9
C14 C15 H15 119.8
C16 C15 C14 120.5(6)
C16 C15 H15 119.8
C15 C16 C17 118.8(6)
C15 C16 C19 121.2(6)
C17 C16 C19 120.1(6)
C16 C17 H17 119.6
C18 C17 C16 120.7(6)
C18 C17 H17 119.6
C13 C18 H18 119.9
C17 C18 C13 120.3(6)
C17 C18 H18 119.9
N3 C19 C16 113.3(5)
N3 C19 H19A 108.9
N3 C19 H19B 108.9
C16 C19 H19A 108.9
C16 C19 H19B 108.9
H19A C19 H19B 107.7
N3 C20 H20 118.0
C21 C20 N3 124.0(6)
C21 C20 H20 118.0
C20 C21 H21 119.4
C20 C21 C22 121.3(6)
C22 C21 H21 119.4
C23 C22 C21 112.9(6)
C25 C22 C21 124.0(5)
C25 C22 C23 123.1(6)
C22 C23 H23 118.6
C24 C23 C22 122.9(7)
C24 C23 H23 118.6
N3 C24 H24 118.7
C23 C24 N3 122.7(6)
C23 C24 H24 118.7
C22 C25 C26 122.6(5)
C22 C25 C29 123.6(6)
C26 C25 C29 113.8(6)
C25 C26 H26 119.2
C27 C26 C25 121.6(6)
C27 C26 H26 119.2
N4 C27 H27 118.8
C26 C27 N4 122.5(6)
C26 C27 H27 118.8
N4 C28 H28 118.9
C29 C28 N4 122.3(6)
C29 C28 H28 118.9
C25 C29 H29 119.0
C28 C29 C25 121.9(6)
C28 C29 H29 119.0
N4 C30 H30A 108.8
N4 C30 H30B 108.8
N4 C30 C31 114.0(5)
H30A C30 H30B 107.6
C31 C30 H30A 108.8
C31 C30 H30B 108.8
C32 C31 C30 119.9(5)
C32 C31 C36 118.7(5)
C36 C31 C30 121.3(5)
C31 C32 H32 119.9
C31 C32 C33 120.1(5)
C33 C32 H32 119.9
C32 C33 H33 119.8
C34 C33 C32 120.5(6)
C34 C33 H33 119.8
C33 C34 C1 119.6(5)
C35 C34 C1 121.6(5)
C35 C34 C33 118.8(5)
C34 C35 H35 119.3
C34 C35 C36 121.4(5)
C36 C35 H35 119.3
C31 C36 H36 119.8
C35 C36 C31 120.4(6)
C35 C36 H36 119.8
C42 O1 C47 121.0(5)
C48 O2 C49 113.2(6)
C50 O3 C51 112.6(5)
C53 O4 C52 117.9(6)
C55 O5 C54 116.3(6)
C60 O6 C65 116.4(5)
C66 O7 C67 105.4(9)
C67A O7A C66 115.5(11)
C68 O8 C69 111.7(8)
C69A O8A C68A 113.2(10)
C70 O9 C71 118.4(8)
C71 O9 C70A 108.9(8)
C37 O10 C72 116.8(6)
O10 C37 C46 113.4(6)
C38 C37 O10 126.3(7)
C38 C37 C46 120.4(7)
C37 C38 H38 120.0
C37 C38 C39 120.0(7)
C39 C38 H38 120.0
C38 C39 H39 119.0
C40 C39 C38 122.0(7)
C40 C39 H39 119.0
C39 C40 H40 120.1
C39 C40 C41 119.7(8)
C41 C40 H40 120.1
C42 C41 C40 122.3(7)
C42 C41 C46 118.6(5)
C46 C41 C40 119.0(6)
O1 C42 C41 114.2(5)
C43 C42 O1 125.1(5)
C43 C42 C41 120.7(6)
C42 C43 H43 119.8
C42 C43 C44 120.5(6)
C44 C43 H43 119.8
C43 C44 H44 119.5
C45 C44 C43 121.1(6)
C45 C44 H44 119.5
C44 C45 H45 120.2
C44 C45 C46 119.6(6)
C46 C45 H45 120.2
C41 C46 C37 118.8(6)
C41 C46 C45 119.4(6)
C45 C46 C37 121.7(6)
O1 C47 H47A 109.8
O1 C47 H47B 109.8
O1 C47 C48 109.5(6)
H47A C47 H47B 108.2
C48 C47 H47A 109.8
C48 C47 H47B 109.8
O2 C48 C47 104.2(6)
O2 C48 H48A 110.9
O2 C48 H48B 110.9
C47 C48 H48A 110.9
C47 C48 H48B 110.9
H48A C48 H48B 108.9
O2 C49 H49A 110.7
O2 C49 H49B 110.7
O2 C49 C50 105.2(6)
H49A C49 H49B 108.8
C50 C49 H49A 110.7
C50 C49 H49B 110.7
O3 C50 C49 107.5(6)
O3 C50 H50A 110.2
O3 C50 H50B 110.2
C49 C50 H50A 110.2
C49 C50 H50B 110.2
H50A C50 H50B 108.5
O3 C51 H51A 109.8
O3 C51 H51B 109.8
O3 C51 C52 109.4(6)
H51A C51 H51B 108.2
C52 C51 H51A 109.8
C52 C51 H51B 109.8
O4 C52 C51 111.8(6)
O4 C52 H52A 109.3
O4 C52 H52B 109.3
C51 C52 H52A 109.3
C51 C52 H52B 109.3
H52A C52 H52B 107.9
O4 C53 H53A 106.3
O4 C53 H53B 106.3
O4 C53 C54 124.2(8)
H53A C53 H53B 106.4
C54 C53 H53A 106.3
C54 C53 H53B 106.3
O5 C54 H54A 109.2
O5 C54 H54B 109.2
C53 C54 O5 111.9(7)
C53 C54 H54A 109.2
C53 C54 H54B 109.2
H54A C54 H54B 107.9
O5 C55 C56 123.6(6)
O5 C55 C64 115.3(5)
C56 C55 C64 121.1(6)
C55 C56 H56 120.0
C55 C56 C57 120.0(6)
C57 C56 H56 120.0
C56 C57 H57 119.4
C58 C57 C56 121.2(6)
C58 C57 H57 119.4
C57 C58 H58 120.3
C57 C58 C59 119.4(6)
C59 C58 H58 120.3
C60 C59 C58 120.7(5)
C64 C59 C58 120.5(5)
C64 C59 C60 118.7(5)
O6 C60 C59 114.6(5)
O6 C60 C61 125.0(5)
C61 C60 C59 120.4(5)
C60 C61 H61 120.3
C60 C61 C62 119.5(5)
C62 C61 H61 120.3
C61 C62 H62 118.9
C63 C62 C61 122.1(5)
C63 C62 H62 118.9
C62 C63 H63 120.5
C62 C63 C64 118.9(6)
C64 C63 H63 120.5
C59 C64 C55 117.8(5)
C59 C64 C63 120.3(5)
C63 C64 C55 121.8(6)
O6 C65 H65A 110.1
O6 C65 H65B 110.1
O6 C65 C66 108.1(6)
H65A C65 H65B 108.4
C66 C65 H65A 110.1
C66 C65 H65B 110.1
O7 C66 C65 118.3(9)
O7 C66 H66A 107.7
O7 C66 H66B 107.7
O7A C66 H66C 109.9
O7A C66 H66D 109.9
C65 C66 O7A 109.0(8)
C65 C66 H66A 107.7
C65 C66 H66B 107.7
C65 C66 H66C 109.9
C65 C66 H66D 109.9
H66A C66 H66B 107.1
H66C C66 H66D 108.3
O7 C67 H67A 112.5
O7 C67 H67B 112.5
H67A C67 H67B 110.0
C68 C67 O7 96.5(10)
C68 C67 H67A 112.5
C68 C67 H67B 112.5
O7A C67A H67C 107.8
O7A C67A H67D 107.8
O7A C67A C68A 117.8(13)
H67C C67A H67D 107.2
C68A C67A H67C 107.8
C68A C67A H67D 107.8
O8 C68 H68A 109.6
O8 C68 H68B 109.6
C67 C68 O8 110.3(9)
C67 C68 H68A 109.6
C67 C68 H68B 109.6
H68A C68 H68B 108.1
O8A C68A C67A 116.9(12)
O8A C68A H68C 108.1
O8A C68A H68D 108.1
C67A C68A H68C 108.1
C67A C68A H68D 108.1
H68C C68A H68D 107.3
O8 C69 H69A 110.1
O8 C69 H69B 110.1
O8 C69 C70 108.0(13)
H69A C69 H69B 108.4
C70 C69 H69A 110.1
C70 C69 H69B 110.1
O8A C69A H69C 108.7
O8A C69A H69D 108.7
O8A C69A C70A 114.1(16)
H69C C69A H69D 107.6
C70A C69A H69C 108.7
C70A C69A H69D 108.7
O9 C70 C69 124.8(12)
O9 C70 H70A 106.1
O9 C70 H70B 106.1
C69 C70 H70A 106.1
C69 C70 H70B 106.1
H70A C70 H70B 106.3
O9 C70A C69A 100.0(12)
O9 C70A H70C 111.8
O9 C70A H70D 111.8
C69A C70A H70C 111.8
C69A C70A H70D 111.8
H70C C70A H70D 109.5
O9 C71 H71A 109.6
O9 C71 H71B 109.6
O9 C71 C72 110.4(7)
H71A C71 H71B 108.1
C72 C71 H71A 109.6
C72 C71 H71B 109.6
O10 C72 C71 109.0(8)
O10 C72 H72A 109.9
O10 C72 H72B 109.9
C71 C72 H72A 109.9
C71 C72 H72B 109.9
H72A C72 H72B 108.3
N5 C73 C74 178.7(9)
C73 C74 H74A 109.5
C73 C74 H74B 109.5
C73 C74 H74C 109.5
H74A C74 H74B 109.5
H74A C74 H74C 109.5
H74B C74 H74C 109.5
N6 C75 C76 170.4(18)
C75 C76 H76A 109.5
C75 C76 H76B 109.5
C75 C76 H76C 109.5
H76A C76 H76B 109.5
H76A C76 H76C 109.5
H76B C76 H76C 109.5
N6A C75A C76A 177(3)
C75A C76A H76D 109.5
C75A C76A H76E 109.5
C75A C76A H76F 109.5
H76D C76A H76E 109.5
H76D C76A H76F 109.5
H76E C76A H76F 109.5

loop_
_geom_bond_atom_site_label_1
_geom_bond_atom_site_label_2
_geom_bond_distance
N1 C1 1.453(8)
N1 C2 1.407(8)
N1 C6 1.386(8)
N2 C9 1.393(8)
N2 C10 1.388(8)
N2 C12 1.460(8)
N3 C19 1.460(8)
N3 C20 1.386(8)
N3 C24 1.384(9)
N4 C27 1.391(7)
N4 C28 1.384(8)
N4 C30 1.470(8)
C1 H1A 0.9900
C1 H1B 0.9900
C1 C34 1.535(7)
C2 H2 0.9500
C2 C3 1.344(9)
C3 H3 0.9500
C3 C4 1.460(8)
C4 C5 1.455(9)
C4 C7 1.360(9)
C5 H5 0.9500
C5 C6 1.333(9)
C6 H6 0.9500
C7 C8 1.479(8)
C7 C11 1.458(8)
C8 H8 0.9500
C8 C9 1.325(9)
C9 H9 0.9500
C10 H10 0.9500
C10 C11 1.327(9)
C11 H11 0.9500
C12 H12A 0.9900
C12 H12B 0.9900
C12 C13 1.536(8)
C13 C14 1.353(9)
C13 C18 1.379(9)
C14 H14 0.9500
C14 C15 1.409(9)
C15 H15 0.9500
C15 C16 1.356(9)
C16 C17 1.387(9)
C16 C19 1.544(8)
C17 H17 0.9500
C17 C18 1.371(8)
C18 H18 0.9500
C19 H19A 0.9900
C19 H19B 0.9900
C20 H20 0.9500
C20 C21 1.353(9)
C21 H21 0.9500
C21 C22 1.461(9)
C22 C23 1.442(9)
C22 C25 1.387(9)
C23 H23 0.9500
C23 C24 1.358(10)
C24 H24 0.9500
C25 C26 1.449(8)
C25 C29 1.454(9)
C26 H26 0.9500
C26 C27 1.349(9)
C27 H27 0.9500
C28 H28 0.9500
C28 C29 1.347(9)
C29 H29 0.9500
C30 H30A 0.9900
C30 H30B 0.9900
C30 C31 1.518(7)
C31 C32 1.375(8)
C31 C36 1.397(7)
C32 H32 0.9500
C32 C33 1.409(8)
C33 H33 0.9500
C33 C34 1.381(8)
C34 C35 1.371(8)
C35 H35 0.9500
C35 C36 1.379(8)
C36 H36 0.9500
O1 C42 1.366(6)
O1 C47 1.408(7)
O2 C48 1.410(7)
O2 C49 1.418(7)
O3 C50 1.415(7)
O3 C51 1.427(7)
O4 C52 1.423(7)
O4 C53 1.386(7)
O5 C54 1.435(8)
O5 C55 1.360(7)
O6 C60 1.369(6)
O6 C65 1.428(7)
O7 C66 1.319(12)
O7 C67 1.443(11)
O7A C66 1.514(12)
O7A C67A 1.420(12)
O8 C68 1.423(10)
O8 C69 1.434(10)
O8A C68A 1.420(11)
O8A C69A 1.415(11)
O9 C70 1.405(11)
O9 C70A 1.432(12)
O9 C71 1.411(8)
O10 C37 1.376(8)
O10 C72 1.437(7)
C37 C38 1.365(11)
C37 C46 1.434(9)
C38 H38 0.9500
C38 C39 1.394(12)
C39 H39 0.9500
C39 C40 1.362(11)
C40 H40 0.9500
C40 C41 1.424(9)
C41 C42 1.413(9)
C41 C46 1.415(9)
C42 C43 1.365(8)
C43 H43 0.9500
C43 C44 1.398(9)
C44 H44 0.9500
C44 C45 1.363(9)
C45 H45 0.9500
C45 C46 1.427(9)
C47 H47A 0.9900
C47 H47B 0.9900
C47 C48 1.489(8)
C48 H48A 0.9900
C48 H48B 0.9900
C49 H49A 0.9900
C49 H49B 0.9900
C49 C50 1.482(9)
C50 H50A 0.9900
C50 H50B 0.9900
C51 H51A 0.9900
C51 H51B 0.9900
C51 C52 1.478(8)
C52 H52A 0.9900
C52 H52B 0.9900
C53 H53A 0.9900
C53 H53B 0.9900
C53 C54 1.396(10)
C54 H54A 0.9900
C54 H54B 0.9900
C55 C56 1.375(9)
C55 C64 1.431(8)
C56 H56 0.9500
C56 C57 1.395(10)
C57 H57 0.9500
C57 C58 1.374(9)
C58 H58 0.9500
C58 C59 1.424(8)
C59 C60 1.421(7)
C59 C64 1.401(8)
C60 C61 1.381(8)
C61 H61 0.9500
C61 C62 1.404(9)
C62 H62 0.9500
C62 C63 1.356(8)
C63 H63 0.9500
C63 C64 1.427(8)
C65 H65A 0.9900
C65 H65B 0.9900
C65 C66 1.474(9)
C66 H66A 0.9900
C66 H66B 0.9900
C66 H66C 0.9900
C66 H66D 0.9900
C67 H67A 0.9900
C67 H67B 0.9900
C67 C68 1.416(12)
C67A H67C 0.9900
C67A H67D 0.9900
C67A C68A 1.523(13)
C68 H68A 0.9900
C68 H68B 0.9900
C68A H68C 0.9900
C68A H68D 0.9900
C69 H69A 0.9900
C69 H69B 0.9900
C69 C70 1.507(12)
C69A H69C 0.9900
C69A H69D 0.9900
C69A C70A 1.449(14)
C70 H70A 0.9900
C70 H70B 0.9900
C70A H70C 0.9900
C70A H70D 0.9900
C71 H71A 0.9900
C71 H71B 0.9900
C71 C72 1.479(11)
C72 H72A 0.9900
C72 H72B 0.9900
N5 C73 1.127(10)
C73 C74 1.440(12)
C74 H74A 0.9800
C74 H74B 0.9800
C74 H74C 0.9800
N6 C75 1.18(4)
C75 C76 1.48(3)
C76 H76A 0.9800
C76 H76B 0.9800
C76 H76C 0.9800
N6A C75A 1.09(5)
C75A C76A 1.54(4)
C76A H76D 0.9800
C76A H76E 0.9800
C76A H76F 0.9800

loop_
_geom_torsion_atom_site_label_1
_geom_torsion_atom_site_label_2
_geom_torsion_atom_site_label_3
_geom_torsion_atom_site_label_4
_geom_torsion
N1 C1 C34 C33 100.5(7)
N1 C1 C34 C35 -81.2(8)
N1 C2 C3 C4 -2.6(8)
N2 C10 C11 C7 -0.8(9)
N2 C12 C13 C14 -123.1(7)
N2 C12 C13 C18 54.3(8)
N3 C20 C21 C22 -3.0(8)
N4 C28 C29 C25 -2.8(9)
N4 C30 C31 C32 -93.6(7)
N4 C30 C31 C36 84.2(7)
C1 N1 C2 C3 156.2(5)
C1 N1 C6 C5 -156.9(5)
C1 C34 C35 C36 179.1(6)
C2 N1 C1 C34 -77.5(7)
C2 N1 C6 C5 -3.9(8)
C2 C3 C4 C5 2.6(7)
C2 C3 C4 C7 -175.7(5)
C3 C4 C5 C6 -3.5(8)
C3 C4 C7 C8 6.4(8)
C3 C4 C7 C11 -176.8(5)
C4 C5 C6 N1 4.4(9)
C4 C7 C8 C9 176.6(5)
C4 C7 C11 C10 -177.3(6)
C5 C4 C7 C8 -171.8(5)
C5 C4 C7 C11 5.0(8)
C6 N1 C1 C34 75.1(7)
C6 N1 C2 C3 3.0(7)
C7 C4 C5 C6 174.9(5)
C7 C8 C9 N2 2.3(9)
C8 C7 C11 C10 -0.1(8)
C9 N2 C10 C11 2.4(8)
C9 N2 C12 C13 67.5(8)
C10 N2 C9 C8 -3.1(8)
C10 N2 C12 C13 -87.1(7)
C11 C7 C8 C9 -0.6(7)
C12 N2 C9 C8 -158.8(6)
C12 N2 C10 C11 157.4(6)
C12 C13 C14 C15 179.9(6)
C12 C13 C18 C17 -179.0(6)
C13 C14 C15 C16 -2.1(11)
C14 C13 C18 C17 -1.5(10)
C14 C15 C16 C17 0.7(10)
C14 C15 C16 C19 -179.1(6)
C15 C16 C17 C18 0.3(10)
C15 C16 C19 N3 126.8(7)
C16 C17 C18 C13 0.1(10)
C17 C16 C19 N3 -53.0(8)
C18 C13 C14 C15 2.5(11)
C19 N3 C20 C21 157.6(5)
C19 N3 C24 C23 -157.0(6)
C19 C16 C17 C18 -179.9(6)
C20 N3 C19 C16 -68.7(7)
C20 N3 C24 C23 -3.2(8)
C20 C21 C22 C23 2.5(7)
C20 C21 C22 C25 -176.5(5)
C21 C22 C23 C24 -2.6(8)
C21 C22 C25 C26 -1.1(8)
C21 C22 C25 C29 178.1(5)
C22 C23 C24 N3 3.2(9)
C22 C25 C26 C27 173.2(5)
C22 C25 C29 C28 -173.2(6)
C23 C22 C25 C26 -180.0(5)
C23 C22 C25 C29 -0.7(9)
C24 N3 C19 C16 84.5(7)
C24 N3 C20 C21 3.2(8)
C25 C22 C23 C24 176.4(6)
C25 C26 C27 N4 2.9(8)
C26 C25 C29 C28 6.1(8)
C27 N4 C28 C29 -0.9(8)
C27 N4 C30 C31 69.9(6)
C28 N4 C27 C26 0.9(8)
C28 N4 C30 C31 -89.9(6)
C29 C25 C26 C27 -6.1(8)
C30 N4 C27 C26 -159.4(5)
C30 N4 C28 C29 159.2(5)
C30 C31 C32 C33 178.6(5)
C30 C31 C36 C35 -179.6(6)
C31 C32 C33 C34 -0.7(9)
C32 C31 C36 C35 -1.8(10)
C32 C33 C34 C1 179.9(6)
C32 C33 C34 C35 1.5(10)
C33 C34 C35 C36 -2.5(10)
C34 C35 C36 C31 2.7(11)
C36 C31 C32 C33 0.8(9)
O1 C42 C43 C44 179.3(6)
O1 C47 C48 O2 67.5(7)
O2 C49 C50 O3 166.9(5)
O3 C51 C52 O4 -73.7(7)
O4 C53 C54 O5 -62.4(13)
O5 C55 C56 C57 -178.0(6)
O5 C55 C64 C59 178.3(5)
O5 C55 C64 C63 -0.3(9)
O6 C60 C61 C62 -179.2(5)
O6 C65 C66 O7 -72.4(10)
O6 C65 C66 O7A -54.7(10)
O7 C67 C68 O8 -82.6(11)
O7A C67A C68A O8A -64.4(18)
O8 C69 C70 O9 55(2)
O8A C69A C70A O9 -67(2)
O9 C71 C72 O10 73.0(9)
O10 C37 C38 C39 179.6(6)
O10 C37 C46 C41 -177.8(5)
O10 C37 C46 C45 1.2(8)
C37 O10 C72 C71 -176.4(6)
C37 C38 C39 C40 -1.4(10)
C38 C37 C46 C41 2.7(9)
C38 C37 C46 C45 -178.3(6)
C38 C39 C40 C41 1.9(10)
C39 C40 C41 C42 -178.7(6)
C39 C40 C41 C46 -0.1(9)
C40 C41 C42 O1 0.7(8)
C40 C41 C42 C43 -178.0(6)
C40 C41 C46 C37 -2.2(8)
C40 C41 C46 C45 178.8(5)
C41 C42 C43 C44 -2.1(9)
C42 O1 C47 C48 -133.0(6)
C42 C41 C46 C37 176.5(5)
C42 C41 C46 C45 -2.6(8)
C42 C43 C44 C45 0.0(10)
C43 C44 C45 C46 0.8(9)
C44 C45 C46 C37 -178.5(6)
C44 C45 C46 C41 0.5(8)
C46 C37 C38 C39 -1.0(10)
C46 C41 C42 O1 -177.9(5)
C46 C41 C42 C43 3.4(8)
C47 O1 C42 C41 163.2(5)
C47 O1 C42 C43 -18.1(9)
C48 O2 C49 C50 178.6(5)
C49 O2 C48 C47 166.5(6)
C50 O3 C51 C52 175.7(5)
C51 O3 C50 C49 175.3(5)
C52 O4 C53 C54 64.4(12)
C53 O4 C52 C51 -112.5(8)
C54 O5 C55 C56 10.0(10)
C54 O5 C55 C64 -167.9(6)
C55 O5 C54 C53 159.9(8)
C55 C56 C57 C58 -0.8(10)
C56 C55 C64 C59 0.3(9)
C56 C55 C64 C63 -178.3(6)
C56 C57 C58 C59 1.5(9)
C57 C58 C59 C60 177.5(5)
C57 C58 C59 C64 -1.4(9)
C58 C59 C60 O6 -0.4(8)
C58 C59 C60 C61 -178.7(5)
C58 C59 C64 C55 0.5(8)
C58 C59 C64 C63 179.1(5)
C59 C60 C61 C62 -1.1(9)
C60 O6 C65 C66 -177.6(6)
C60 C59 C64 C55 -178.4(5)
C60 C59 C64 C63 0.2(8)
C60 C61 C62 C63 1.7(9)
C61 C62 C63 C64 -1.4(9)
C62 C63 C64 C55 179.0(6)
C62 C63 C64 C59 0.4(9)
C64 C55 C56 C57 -0.2(10)
C64 C59 C60 O6 178.5(5)
C64 C59 C60 C61 0.2(8)
C65 O6 C60 C59 -171.2(6)
C65 O6 C60 C61 7.0(9)
C66 O7 C67 C68 -165.1(9)
C66 O7A C67A C68A 176.4(11)
C67 O7 C66 O7A 124(3)
C67 O7 C66 C65 -172.1(8)
C67A O7A C66 O7 -53(3)
C67A O7A C66 C65 -176.2(11)
C68 O8 C69 C70 -175.6(11)
C68A O8A C69A C70A -154.6(14)
C69 O8 C68 C67 -176.7(10)
C69A O8A C68A C67A -75.1(17)
C70 O9 C70A C69A 55(8)
C70 O9 C71 C72 179.9(13)
C70A O9 C70 C69 -147(11)
C70A O9 C71 C72 173.1(15)
C71 O9 C70 C69 177.9(15)
C71 O9 C70A C69A -157.2(13)
C72 O10 C37 C38 7.6(9)
C72 O10 C37 C46 -171.9(5)

loop_
_smtbx_masks_void_nr
_smtbx_masks_void_average_x
_smtbx_masks_void_average_y
_smtbx_masks_void_average_z
_smtbx_masks_void_volume
_smtbx_masks_void_count_electrons
1 0.500 0.000 0.500 173.5 46.3
2 0.500 0.500 1.000 173.5 46.3
